data_4100875
loop_
_publ_author_name
'Ober, Matthias'
'M\"uller, Heiko'
'Pieck, Carsten'
'Gierlich, Johannes'
'Carell, Thomas'

_journal_name_full 'Journal of the American Chemical Society'
_journal_year 2005
_chemical_formula_sum 'C60 H53 B F4 P2 Ru'
_chemical_formula_weight 1023.84
_space_group_IT_number 14
_symmetry_cell_setting monoclinic
_symmetry_space_group_name_Hall '-P 2yn'
_symmetry_space_group_name_H-M 'P 1 21/n 1'
_cell_angle_alpha 90.00
_cell_angle_beta 106.1700(10)
_cell_angle_gamma 90.00
_cell_formula_units_Z 4
_cell_length_a 12.3577(2)
_cell_length_b 21.2622(4)
_cell_length_c 19.8755(3)
_cell_measurement_temperature 295(2)
_cell_volume 5015.73(15)
_diffrn_ambient_temperature 295(2)
_exptl_crystal_density_diffrn 1.356
_cod_depositor_comments
;
The following automatic conversions were performed:
'_symmetry_cell_setting' value 'Monoclinic' changed to 'monoclinic'
according to '/home/saulius/struct/CIF-dictionaries/cif_core.dic'
dictionary named 'cif_core.dic' version 2.4.1 from 2010-06-29.

Automatic conversion script
Id: cif_fix_enum 1527 2010-12-29 10:47:43Z saulius 
;
_cod_original_sg_symbol_H-M 'P 21/n'
_cod_database_code 4100875

loop_
_symmetry_equiv_pos_as_xyz
'x, y, z'
'-x+1/2, y+1/2, -z+1/2'
'-x, -y, -z'
'x-1/2, -y-1/2, z-1/2'

loop_
_atom_site_label
_atom_site_type_symbol
_atom_site_fract_x
_atom_site_fract_y
_atom_site_fract_z
_atom_site_U_iso_or_equiv
_atom_site_adp_type
_atom_site_occupancy
_atom_site_symmetry_multiplicity
_atom_site_calc_flag
_atom_site_refinement_flags
_atom_site_disorder_assembly
_atom_site_disorder_group
Ru1 Ru 0.38427(3) 0.086246(16) 0.116989(17) 0.04412(13) Uani 1 1 d . . .
P1 P 0.22001(9) 0.14351(5) 0.05898(6) 0.0434(3) Uani 1 1 d . . .
P2 P 0.48029(10) 0.16774(6) 0.19368(6) 0.0501(3) Uani 1 1 d . . .
C1 C 0.2657(4) 0.0256(2) 0.1540(2) 0.0467(10) Uani 1 1 d . . .
H1A H 0.1892 0.0430 0.1418 0.056 Uiso 1 1 calc R . .
C2 C 0.3403(4) 0.0598(2) 0.2071(2) 0.0468(10) Uani 1 1 d . . .
C3 C 0.3714(4) 0.0465(2) 0.2749(2) 0.0500(10) Uani 1 1 d . . .
H3A H 0.4274 0.0701 0.3055 0.060 Uiso 1 1 calc R . .
C4 C 0.3153(4) -0.0073(2) 0.3027(2) 0.0505(10) Uani 1 1 d . . .
C5 C 0.2341(4) -0.0435(2) 0.2407(2) 0.0544(11) Uani 1 1 d . . .
H5A H 0.2286 -0.0867 0.2553 0.065 Uiso 1 1 calc R . .
H5B H 0.1597 -0.0249 0.2316 0.065 Uiso 1 1 calc R . .
C6 C 0.2679(4) -0.0444(2) 0.1713(2) 0.0505(11) Uani 1 1 d . . .
H6A H 0.3448 -0.0606 0.1799 0.061 Uiso 1 1 calc R . .
C7 C 0.1872(5) -0.0848(2) 0.1168(3) 0.0645(13) Uani 1 1 d . . .
H7A H 0.2102 -0.0852 0.0745 0.097 Uiso 1 1 calc R . .
H7B H 0.1124 -0.0679 0.1072 0.097 Uiso 1 1 calc R . .
H7C H 0.1879 -0.1270 0.1342 0.097 Uiso 1 1 calc R . .
C8 C 0.4135(4) -0.0491(2) 0.3444(2) 0.0532(11) Uani 1 1 d . . .
C9 C 0.4358(5) -0.1079(3) 0.3232(3) 0.0695(14) Uani 1 1 d . . .
H9A H 0.3896 -0.1244 0.2818 0.083 Uiso 1 1 calc R . .
C10 C 0.5263(6) -0.1438(3) 0.3624(3) 0.0882(19) Uani 1 1 d . . .
H10A H 0.5395 -0.1838 0.3474 0.106 Uiso 1 1 calc R . .
C11 C 0.5953(5) -0.1195(4) 0.4229(3) 0.0887(19) Uani 1 1 d . . .
H11A H 0.6552 -0.1433 0.4495 0.106 Uiso 1 1 calc R . .
C12 C 0.5765(5) -0.0602(3) 0.4446(3) 0.0785(16) Uani 1 1 d . . .
H12A H 0.6250 -0.0436 0.4851 0.094 Uiso 1 1 calc R . .
C13 C 0.4861(4) -0.0251(3) 0.4066(2) 0.0636(13) Uani 1 1 d . . .
H13A H 0.4731 0.0146 0.4223 0.076 Uiso 1 1 calc R . .
C14 C 0.2460(4) 0.0164(2) 0.3511(2) 0.0523(11) Uani 1 1 d . . .
C15 C 0.1978(4) -0.0254(3) 0.3877(3) 0.0659(13) Uani 1 1 d . . .
H15A H 0.2104 -0.0683 0.3846 0.079 Uiso 1 1 calc R . .
C16 C 0.1317(5) -0.0046(3) 0.4287(3) 0.0779(16) Uani 1 1 d . . .
H16A H 0.0991 -0.0338 0.4520 0.093 Uiso 1 1 calc R . .
C17 C 0.1133(5) 0.0576(3) 0.4356(3) 0.0783(17) Uani 1 1 d . . .
H17A H 0.0691 0.0712 0.4637 0.094 Uiso 1 1 calc R . .
C18 C 0.1609(5) 0.1005(3) 0.4003(3) 0.0722(15) Uani 1 1 d . . .
H18A H 0.1492 0.1433 0.4046 0.087 Uiso 1 1 calc R . .
C19 C 0.2261(4) 0.0799(2) 0.3584(3) 0.0635(13) Uani 1 1 d . . .
H19A H 0.2573 0.1092 0.3345 0.076 Uiso 1 1 calc R . .
C20 C 0.5025(5) 0.0069(3) 0.1169(3) 0.0729(15) Uani 1 1 d . . .
H20A H 0.5339 -0.0220 0.1558 0.088 Uiso 1 1 calc R . .
C21 C 0.4053(5) -0.0032(3) 0.0613(3) 0.0736(16) Uani 1 1 d . . .
H21A H 0.3561 -0.0401 0.0553 0.088 Uiso 1 1 calc R . .
C22 C 0.3957(5) 0.0460(3) 0.0136(3) 0.0672(14) Uani 1 1 d . . .
H22A H 0.3379 0.0497 -0.0314 0.081 Uiso 1 1 calc R . .
C23 C 0.4855(5) 0.0874(3) 0.0392(3) 0.0641(13) Uani 1 1 d . . .
H23A H 0.5036 0.1244 0.0150 0.077 Uiso 1 1 calc R . .
C24 C 0.5522(4) 0.0616(3) 0.1029(3) 0.0682(14) Uani 1 1 d . . .
H24A H 0.6248 0.0783 0.1308 0.082 Uiso 1 1 calc R . .
C25 C 0.0949(4) 0.1475(2) 0.0914(2) 0.0470(10) Uani 1 1 d . . .
C26 C 0.1008(4) 0.1430(2) 0.1614(2) 0.0516(11) Uani 1 1 d . . .
H26A H 0.1695 0.1342 0.1937 0.062 Uiso 1 1 calc R . .
C27 C 0.0056(4) 0.1512(3) 0.1845(3) 0.0683(14) Uani 1 1 d . . .
H27A H 0.0110 0.1480 0.2320 0.082 Uiso 1 1 calc R . .
C28 C -0.0975(4) 0.1641(3) 0.1369(3) 0.0696(14) Uani 1 1 d . . .
H28A H -0.1611 0.1701 0.1524 0.084 Uiso 1 1 calc R . .
C29 C -0.1052(4) 0.1679(2) 0.0671(3) 0.0650(13) Uani 1 1 d . . .
H29A H -0.1744 0.1763 0.0351 0.078 Uiso 1 1 calc R . .
C30 C -0.0111(4) 0.1593(2) 0.0436(2) 0.0550(11) Uani 1 1 d . . .
H30A H -0.0176 0.1612 -0.0041 0.066 Uiso 1 1 calc R . .
C31 C 0.1592(4) 0.1063(2) -0.0275(2) 0.0494(10) Uani 1 1 d . . .
C32 C 0.1218(4) 0.0442(2) -0.0288(3) 0.0584(12) Uani 1 1 d . . .
H32A H 0.1162 0.0256 0.0125 0.070 Uiso 1 1 calc R . .
C33 C 0.0931(5) 0.0099(3) -0.0901(3) 0.0723(15) Uani 1 1 d . . .
H33A H 0.0705 -0.0318 -0.0900 0.087 Uiso 1 1 calc R . .
C34 C 0.0983(6) 0.0377(3) -0.1512(3) 0.090(2) Uani 1 1 d . . .
H34A H 0.0801 0.0145 -0.1925 0.107 Uiso 1 1 calc R . .
C35 C 0.1299(7) 0.0992(4) -0.1523(3) 0.098(2) Uani 1 1 d . . .
H35A H 0.1307 0.1178 -0.1946 0.117 Uiso 1 1 calc R . .
C36 C 0.1613(5) 0.1347(3) -0.0902(3) 0.0757(16) Uani 1 1 d . . .
H36A H 0.1832 0.1764 -0.0909 0.091 Uiso 1 1 calc R . .
C37 C 0.2370(4) 0.2253(2) 0.0369(2) 0.0458(10) Uani 1 1 d . . .
C38 C 0.1666(4) 0.2736(2) 0.0469(2) 0.0546(11) Uani 1 1 d . . .
H38A H 0.1125 0.2655 0.0702 0.066 Uiso 1 1 calc R . .
C39 C 0.1768(5) 0.3336(2) 0.0222(3) 0.0697(14) Uani 1 1 d . . .
H39A H 0.1290 0.3654 0.0287 0.084 Uiso 1 1 calc R . .
C40 C 0.2560(6) 0.3464(2) -0.0116(3) 0.0758(16) Uani 1 1 d . . .
H40A H 0.2612 0.3867 -0.0287 0.091 Uiso 1 1 calc R . .
C41 C 0.3289(5) 0.3000(3) -0.0206(3) 0.0692(14) Uani 1 1 d . . .
H41A H 0.3839 0.3089 -0.0430 0.083 Uiso 1 1 calc R . .
C42 C 0.3191(4) 0.2403(2) 0.0039(2) 0.0590(12) Uani 1 1 d . . .
H42A H 0.3688 0.2092 -0.0018 0.071 Uiso 1 1 calc R . .
C43 C 0.5205(4) 0.2397(3) 0.1553(3) 0.0614(13) Uani 1 1 d . . .
C44 C 0.5844(5) 0.2333(3) 0.1075(3) 0.0790(16) Uani 1 1 d . . .
H44A H 0.5992 0.1934 0.0929 0.095 Uiso 1 1 calc R . .
C45 C 0.6257(6) 0.2857(4) 0.0819(3) 0.094(2) Uani 1 1 d . . .
H45A H 0.6681 0.2812 0.0502 0.113 Uiso 1 1 calc R . .
C46 C 0.6038(6) 0.3451(4) 0.1035(4) 0.098(2) Uani 1 1 d . . .
H46A H 0.6327 0.3803 0.0867 0.118 Uiso 1 1 calc R . .
C47 C 0.5391(6) 0.3526(3) 0.1501(4) 0.0886(19) Uani 1 1 d . . .
H47A H 0.5230 0.3926 0.1636 0.106 Uiso 1 1 calc R . .
C48 C 0.4981(5) 0.2990(3) 0.1765(3) 0.0753(16) Uani 1 1 d . . .
H48A H 0.4559 0.3036 0.2083 0.090 Uiso 1 1 calc R . .
C49 C 0.6193(4) 0.1404(3) 0.2470(3) 0.0644(14) Uani 1 1 d . . .
C50 C 0.7099(5) 0.1822(4) 0.2661(3) 0.0868(19) Uani 1 1 d . . .
H50A H 0.6998 0.2242 0.2529 0.104 Uiso 1 1 calc R . .
C51 C 0.8158(6) 0.1608(6) 0.3053(4) 0.113(3) Uani 1 1 d . . .
H51A H 0.8758 0.1889 0.3181 0.136 Uiso 1 1 calc R . .
C52 C 0.8318(6) 0.0999(6) 0.3247(4) 0.126(4) Uani 1 1 d . . .
H52A H 0.9030 0.0860 0.3497 0.151 Uiso 1 1 calc R . .
C53 C 0.7423(6) 0.0579(5) 0.3075(3) 0.109(3) Uani 1 1 d . . .
H53A H 0.7528 0.0161 0.3218 0.131 Uiso 1 1 calc R . .
C54 C 0.6361(5) 0.0789(3) 0.2683(3) 0.0764(16) Uani 1 1 d . . .
H54A H 0.5761 0.0508 0.2566 0.092 Uiso 1 1 calc R . .
C55 C 0.4179(4) 0.1992(2) 0.2598(2) 0.0506(10) Uani 1 1 d . . .
C56 C 0.4729(4) 0.1951(2) 0.3317(2) 0.0565(12) Uani 1 1 d . . .
H56A H 0.5442 0.1771 0.3467 0.068 Uiso 1 1 calc R . .
C57 C 0.4211(5) 0.2178(3) 0.3800(3) 0.0666(14) Uani 1 1 d . . .
H57A H 0.4582 0.2150 0.4275 0.080 Uiso 1 1 calc R . .
C58 C 0.3161(5) 0.2444(2) 0.3592(3) 0.0663(14) Uani 1 1 d . . .
H58A H 0.2817 0.2587 0.3924 0.080 Uiso 1 1 calc R . .
C59 C 0.2615(4) 0.2498(2) 0.2884(3) 0.0618(12) Uani 1 1 d . . .
H59A H 0.1904 0.2680 0.2739 0.074 Uiso 1 1 calc R . .
C60 C 0.3127(4) 0.2280(2) 0.2394(3) 0.0568(12) Uani 1 1 d . . .
H60A H 0.2763 0.2326 0.1920 0.068 Uiso 1 1 calc R . .
B1 B 0.0380(7) 0.3080(4) 0.3897(4) 0.082(2) Uani 1 1 d . . .
F1 F 0.0429(5) 0.2459(2) 0.3914(4) 0.181(3) Uani 1 1 d . . .
F2 F 0.0607(5) 0.3300(3) 0.3330(3) 0.172(2) Uani 1 1 d . . .
F3 F 0.1238(4) 0.3287(3) 0.4473(3) 0.153(2) Uani 1 1 d . . .
F4 F -0.0618(4) 0.3283(3) 0.3942(3) 0.1392(18) Uani 1 1 d . . .

loop_
_atom_site_aniso_label
_atom_site_aniso_U_11
_atom_site_aniso_U_22
_atom_site_aniso_U_33
_atom_site_aniso_U_23
_atom_site_aniso_U_13
_atom_site_aniso_U_12
Ru1 0.0454(2) 0.0472(2) 0.03917(19) -0.00283(15) 0.01080(14) 0.00675(16)
P1 0.0455(6) 0.0443(6) 0.0386(5) -0.0020(5) 0.0086(4) 0.0030(5)
P2 0.0441(6) 0.0602(7) 0.0447(6) -0.0047(5) 0.0103(5) -0.0024(5)
C1 0.048(2) 0.047(2) 0.043(2) 0.0004(19) 0.0089(18) 0.0062(19)
C2 0.052(2) 0.043(2) 0.044(2) -0.0014(19) 0.0095(19) 0.0037(19)
C3 0.055(3) 0.049(2) 0.043(2) -0.0016(19) 0.009(2) -0.006(2)
C4 0.057(3) 0.049(2) 0.041(2) 0.0010(19) 0.0066(19) 0.003(2)
C5 0.056(3) 0.049(2) 0.053(3) -0.002(2) 0.005(2) 0.000(2)
C6 0.054(3) 0.045(2) 0.046(2) -0.0024(19) 0.004(2) 0.003(2)
C7 0.072(3) 0.052(3) 0.061(3) -0.011(2) 0.004(2) 0.001(2)
C8 0.057(3) 0.057(3) 0.046(2) 0.004(2) 0.014(2) 0.005(2)
C9 0.076(4) 0.068(3) 0.057(3) 0.004(3) 0.007(3) 0.016(3)
C10 0.105(5) 0.074(4) 0.084(4) 0.010(3) 0.023(4) 0.037(4)
C11 0.072(4) 0.117(5) 0.074(4) 0.020(4) 0.017(3) 0.037(4)
C12 0.058(3) 0.109(5) 0.060(3) -0.003(3) 0.002(3) 0.013(3)
C13 0.057(3) 0.078(4) 0.051(3) -0.001(2) 0.007(2) 0.005(3)
C14 0.048(2) 0.052(3) 0.048(2) 0.002(2) 0.000(2) 0.005(2)
C15 0.071(3) 0.063(3) 0.068(3) 0.012(3) 0.026(3) 0.007(3)
C16 0.074(4) 0.089(4) 0.075(4) 0.012(3) 0.028(3) 0.005(3)
C17 0.061(3) 0.108(5) 0.064(3) -0.005(3) 0.015(3) 0.018(3)
C18 0.071(3) 0.072(4) 0.070(3) -0.011(3) 0.015(3) 0.013(3)
C19 0.071(3) 0.060(3) 0.057(3) -0.004(2) 0.012(2) 0.001(2)
C20 0.082(4) 0.073(4) 0.067(3) 0.003(3) 0.027(3) 0.033(3)
C21 0.089(4) 0.058(3) 0.087(4) -0.021(3) 0.045(3) 0.008(3)
C22 0.064(3) 0.083(4) 0.055(3) -0.018(3) 0.018(2) 0.019(3)
C23 0.073(3) 0.068(3) 0.062(3) 0.002(3) 0.036(3) 0.013(3)
C24 0.055(3) 0.089(4) 0.061(3) -0.014(3) 0.018(2) 0.011(3)
C25 0.049(2) 0.042(2) 0.049(2) -0.0026(19) 0.0108(19) 0.0027(18)
C26 0.052(3) 0.053(3) 0.050(2) -0.001(2) 0.012(2) 0.008(2)
C27 0.068(3) 0.084(4) 0.057(3) -0.008(3) 0.023(3) 0.005(3)
C28 0.048(3) 0.082(4) 0.082(4) -0.014(3) 0.023(3) 0.004(2)
C29 0.048(3) 0.071(3) 0.072(3) -0.003(3) 0.008(2) 0.007(2)
C30 0.049(3) 0.059(3) 0.051(3) -0.001(2) 0.006(2) 0.004(2)
C31 0.051(3) 0.050(2) 0.044(2) -0.0014(19) 0.0080(19) 0.006(2)
C32 0.061(3) 0.057(3) 0.051(3) -0.006(2) 0.007(2) -0.003(2)
C33 0.080(4) 0.068(3) 0.062(3) -0.020(3) 0.009(3) -0.001(3)
C34 0.104(5) 0.101(5) 0.063(4) -0.036(4) 0.023(3) -0.020(4)
C35 0.130(6) 0.118(6) 0.041(3) -0.004(3) 0.018(3) -0.020(5)
C36 0.103(4) 0.078(4) 0.042(3) -0.002(3) 0.014(3) -0.007(3)
C37 0.050(2) 0.045(2) 0.040(2) -0.0035(18) 0.0086(18) 0.0004(19)
C38 0.061(3) 0.053(3) 0.049(2) -0.005(2) 0.013(2) -0.001(2)
C39 0.088(4) 0.044(3) 0.073(3) 0.000(2) 0.016(3) 0.002(3)
C40 0.111(5) 0.047(3) 0.068(3) 0.008(3) 0.022(3) -0.007(3)
C41 0.083(4) 0.068(3) 0.058(3) 0.003(3) 0.021(3) -0.015(3)
C42 0.064(3) 0.058(3) 0.054(3) 0.002(2) 0.016(2) 0.001(2)
C43 0.060(3) 0.070(3) 0.053(3) -0.003(2) 0.013(2) -0.017(2)
C44 0.078(4) 0.090(4) 0.075(4) -0.007(3) 0.032(3) -0.025(3)
C45 0.094(5) 0.119(6) 0.076(4) -0.004(4) 0.034(4) -0.037(4)
C46 0.111(5) 0.103(6) 0.078(4) 0.014(4) 0.022(4) -0.040(4)
C47 0.106(5) 0.070(4) 0.086(4) 0.009(3) 0.020(4) -0.020(3)
C48 0.085(4) 0.073(4) 0.069(3) -0.001(3) 0.023(3) -0.019(3)
C49 0.046(3) 0.098(4) 0.047(3) -0.011(3) 0.008(2) -0.002(3)
C50 0.058(3) 0.143(6) 0.057(3) -0.017(4) 0.011(3) -0.023(4)
C51 0.048(4) 0.216(11) 0.069(4) -0.020(6) 0.006(3) -0.019(5)
C52 0.050(4) 0.241(12) 0.076(5) -0.007(6) 0.000(3) 0.022(6)
C53 0.076(5) 0.170(8) 0.073(4) 0.012(5) 0.005(3) 0.046(5)
C54 0.058(3) 0.102(5) 0.060(3) 0.002(3) 0.001(2) 0.020(3)
C55 0.053(3) 0.050(2) 0.048(2) -0.010(2) 0.014(2) -0.009(2)
C56 0.058(3) 0.063(3) 0.044(2) -0.007(2) 0.007(2) 0.000(2)
C57 0.081(4) 0.069(3) 0.047(3) -0.010(2) 0.013(2) 0.000(3)
C58 0.085(4) 0.060(3) 0.061(3) -0.017(2) 0.032(3) 0.001(3)
C59 0.064(3) 0.058(3) 0.065(3) -0.009(2) 0.020(3) 0.002(2)
C60 0.056(3) 0.057(3) 0.053(3) -0.005(2) 0.009(2) -0.001(2)
B1 0.088(5) 0.077(5) 0.095(5) -0.011(4) 0.048(4) -0.013(4)
F1 0.156(5) 0.082(3) 0.291(8) -0.015(4) 0.039(5) -0.016(3)
F2 0.158(5) 0.246(7) 0.140(4) 0.065(4) 0.087(4) 0.029(5)
F3 0.125(4) 0.184(5) 0.145(4) -0.041(4) 0.028(3) -0.017(4)
F4 0.101(3) 0.193(5) 0.144(4) -0.020(4) 0.067(3) 0.016(3)

loop_
_geom_bond_atom_site_label_1
_geom_bond_atom_site_label_2
_geom_bond_distance
_geom_bond_site_symmetry_2
_geom_bond_publ_flag
Ru1 C2 2.088(4) . ?
Ru1 C1 2.225(4) . ?
Ru1 C20 2.232(5) . ?
Ru1 C24 2.233(5) . ?
Ru1 C23 2.244(5) . ?
Ru1 C21 2.251(5) . ?
Ru1 C22 2.267(5) . ?
Ru1 P1 2.3724(11) . ?
Ru1 P2 2.3930(12) . ?
P1 C37 1.819(4) . ?
P1 C25 1.835(5) . ?
P1 C31 1.851(4) . ?
P2 C55 1.826(5) . ?
P2 C43 1.839(5) . ?
P2 C49 1.844(5) . ?
C1 C2 1.396(6) . ?
C1 C6 1.526(6) . ?
C2 C3 1.326(6) . ?
C3 C4 1.518(6) . ?
C4 C14 1.542(7) . ?
C4 C8 1.545(6) . ?
C4 C5 1.558(6) . ?
C5 C6 1.549(6) . ?
C6 C7 1.519(6) . ?
C8 C9 1.373(7) . ?
C8 C13 1.406(6) . ?
C9 C10 1.397(8) . ?
C10 C11 1.367(9) . ?
C11 C12 1.373(9) . ?
C12 C13 1.380(7) . ?
C14 C15 1.383(7) . ?
C14 C19 1.386(6) . ?
C15 C16 1.377(8) . ?
C16 C17 1.356(9) . ?
C17 C18 1.379(9) . ?
C18 C19 1.380(8) . ?
C20 C24 1.380(8) . ?
C20 C21 1.404(8) . ?
C21 C22 1.394(8) . ?
C22 C23 1.397(8) . ?
C23 C24 1.415(7) . ?
C25 C26 1.377(6) . ?
C25 C30 1.409(6) . ?
C26 C27 1.387(7) . ?
C27 C28 1.386(7) . ?
C28 C29 1.366(8) . ?
C29 C30 1.381(7) . ?
C31 C36 1.391(7) . ?
C31 C32 1.396(7) . ?
C32 C33 1.380(7) . ?
C33 C34 1.368(9) . ?
C34 C35 1.366(9) . ?
C35 C36 1.407(8) . ?
C37 C42 1.390(7) . ?
C37 C38 1.397(6) . ?
C38 C39 1.384(7) . ?
C39 C40 1.361(8) . ?
C40 C41 1.381(8) . ?
C41 C42 1.377(7) . ?
C43 C48 1.382(8) . ?
C43 C44 1.402(8) . ?
C44 C45 1.381(9) . ?
C45 C46 1.383(10) . ?
C46 C47 1.392(10) . ?
C47 C48 1.405(8) . ?
C49 C54 1.372(8) . ?
C49 C50 1.397(8) . ?
C50 C51 1.399(10) . ?
C51 C52 1.351(12) . ?
C52 C53 1.389(12) . ?
C53 C54 1.399(8) . ?
C55 C60 1.391(6) . ?
C55 C56 1.403(6) . ?
C56 C57 1.382(7) . ?
C57 C58 1.369(8) . ?
C58 C59 1.386(7) . ?
C59 C60 1.381(7) . ?
B1 F1 1.321(9) . ?
B1 F2 1.321(9) . ?
B1 F4 1.333(9) . ?
B1 F3 1.398(9) . ?
